data_4348981
loop_
_publ_author_name
'Palmucci, Jessica'
'Marchetti, Fabio'
'Pettinari, Riccardo'
'Pettinari, Claudio'
'Scopelliti, Rosario'
'Riedel, Tina'
'Therrien, Bruno'
'Galindo, Agustin'
'Dyson, Paul J.'

_publ_section_title
;
 Synthesis, Structure, and Anticancer Activity of Arene-Ruthenium(II)
 Complexes with Acylpyrazolones Bearing Aliphatic Groups in the Acyl
 Moiety.
;
_journal_issue 22
_journal_name_full 'Inorganic chemistry'
_journal_page_first 11770
_journal_page_last 11781
_journal_paper_doi 10.1021/acs.inorgchem.6b01861
_journal_volume 55
_journal_year 2016
_chemical_formula_moiety 'C33 H45 N5 O2 P Ru, F6 P'
_chemical_formula_sum 'C33 H45 F6 N5 O2 P2 Ru'
_chemical_formula_weight 820.75
_space_group_IT_number 14
_space_group_name_Hall '-P 2yn'
_space_group_name_H-M_alt 'P 1 21/n 1'
_symmetry_cell_setting monoclinic
_symmetry_space_group_name_Hall '-P 2yn'
_symmetry_space_group_name_H-M 'P 1 21/n 1'
_atom_sites_solution_hydrogens geom
_atom_sites_solution_primary direct
_atom_sites_solution_secondary difmap
_audit_creation_method SHELXL-97
_audit_update_record
;
2016-06-27 # Formatted by publCIF

;
_cell_angle_alpha 90.00
_cell_angle_beta 107.607(10)
_cell_angle_gamma 90.00
_cell_formula_units_Z 4
_cell_length_a 10.8566(14)
_cell_length_b 22.300(4)
_cell_length_c 15.524(3)
_cell_measurement_reflns_used 419
_cell_measurement_temperature 120(2)
_cell_measurement_theta_max 22
_cell_measurement_theta_min 3
_cell_volume 3582.3(11)
_computing_cell_refinement 'Dirax/lsq (Duisenberg & Schreurs, 1989-2000)'
_computing_data_collection 'Collect (Bruker AXS BV, 1997-2004)'
_computing_data_reduction 'EvalCCD (Duisenberg & Schreurs, 1990-2000)'
_computing_molecular_graphics 'Bruker SHELXTL'
_computing_publication_material 'Bruker SHELXTL'
_computing_structure_refinement 'SHELXL-97 (Sheldrick, 1997)'
_computing_structure_solution 'SHELXS-97 (Sheldrick, 1990)'
_diffrn_ambient_temperature 120(2)
_diffrn_measured_fraction_theta_full 0.991
_diffrn_measured_fraction_theta_max 0.991
_diffrn_measurement_device_type 'Bruker APEX II CCD'
_diffrn_measurement_method 'phi and omega scans'
_diffrn_radiation_monochromator graphite
_diffrn_radiation_source 'fine-focus sealed tube'
_diffrn_radiation_type MoK\a
_diffrn_radiation_wavelength 0.71073
_diffrn_reflns_av_R_equivalents 0.0305
_diffrn_reflns_av_sigmaI/netI 0.0291
_diffrn_reflns_limit_h_max 14
_diffrn_reflns_limit_h_min -15
_diffrn_reflns_limit_k_max 31
_diffrn_reflns_limit_k_min -31
_diffrn_reflns_limit_l_max 21
_diffrn_reflns_limit_l_min -21
_diffrn_reflns_number 47740
_diffrn_reflns_theta_full 30.00
_diffrn_reflns_theta_max 30.00
_diffrn_reflns_theta_min 2.69
_exptl_absorpt_coefficient_mu 0.596
_exptl_absorpt_correction_T_max 0.7460
_exptl_absorpt_correction_T_min 0.6669
_exptl_absorpt_correction_type multi-scan
_exptl_absorpt_process_details 'SADABS 2008, Bruker AXS, 2008'
_exptl_crystal_colour orange
_exptl_crystal_density_diffrn 1.522
_exptl_crystal_density_method 'not measured'
_exptl_crystal_description prism
_exptl_crystal_F_000 1688
_exptl_crystal_size_max 0.42
_exptl_crystal_size_mid 0.30
_exptl_crystal_size_min 0.17
_refine_diff_density_max 1.386
_refine_diff_density_min -0.875
_refine_diff_density_rms 0.093
_refine_ls_extinction_method none
_refine_ls_goodness_of_fit_ref 1.083
_refine_ls_hydrogen_treatment constr
_refine_ls_matrix_type full
_refine_ls_number_parameters 446
_refine_ls_number_reflns 10369
_refine_ls_number_restraints 0
_refine_ls_restrained_S_all 1.083
_refine_ls_R_factor_all 0.0518
_refine_ls_R_factor_gt 0.0383
_refine_ls_shift/su_max 0.001
_refine_ls_shift/su_mean 0.000
_refine_ls_structure_factor_coef Fsqd
_refine_ls_weighting_details 'calc w=1/[\s^2^(Fo^2^)+(0.0333P)^2^+6.8918P] where P=(Fo^2^+2Fc^2^)/3'
_refine_ls_weighting_scheme calc
_refine_ls_wR_factor_gt 0.0885
_refine_ls_wR_factor_ref 0.0979
_reflns_number_gt 8672
_reflns_number_total 10369
_reflns_threshold_expression >2sigma(I)
_cod_data_source_file ic6b01861_si_008.cif
_cod_data_source_block ruq1pta
_cod_original_cell_volume 3582.3(10)
_cod_original_sg_symbol_H-M 'P 21/n'
_cod_database_code 4348981
_publcif_datablock.id {602ddd31-4ffa-4d1e-be91-1e2d5ded0182}

_publcif_info_exptl_table_max_cols 4
_publcif_info_exptl_table_use_headnotes n

loop_
_symmetry_equiv_pos_as_xyz
'x, y, z'
'-x+1/2, y+1/2, -z+1/2'
'-x, -y, -z'
'x-1/2, -y-1/2, z-1/2'

loop_
_atom_site_label
_atom_site_type_symbol
_atom_site_fract_x
_atom_site_fract_y
_atom_site_fract_z
_atom_site_U_iso_or_equiv
_atom_site_adp_type
_atom_site_occupancy
_atom_site_symmetry_multiplicity
_atom_site_calc_flag
_atom_site_refinement_flags
Ru1 Ru 0.754158(16) 0.164270(8) 0.397710(12) 0.01332(5) Uani 1 1 d .
P1 P 0.76480(5) 0.10006(2) 0.51719(4) 0.01396(11) Uani 1 1 d .
O1 O 0.59356(15) 0.11500(7) 0.32344(11) 0.0185(3) Uani 1 1 d .
O2 O 0.62974(15) 0.21697(7) 0.44741(11) 0.0177(3) Uani 1 1 d .
N1 N 0.37681(18) 0.11323(9) 0.24169(13) 0.0176(4) Uani 1 1 d .
N2 N 0.26156(19) 0.14364(10) 0.23629(14) 0.0219(4) Uani 1 1 d .
N3 N 0.8703(2) -0.00250(10) 0.60965(15) 0.0255(4) Uani 1 1 d .
N4 N 0.8289(2) 0.08210(10) 0.70051(14) 0.0263(5) Uani 1 1 d .
N5 N 0.6455(2) 0.02307(10) 0.60443(15) 0.0234(4) Uani 1 1 d .
C1 C 0.3782(2) 0.07051(10) 0.17378(16) 0.0169(4) Uani 1 1 d .
C2 C 0.2911(2) 0.07774(11) 0.08778(17) 0.0233(5) Uani 1 1 d .
H2 H 0.2332 0.1108 0.0750 0.028 Uiso 1 1 calc R
C3 C 0.2896(3) 0.03605(12) 0.02044(19) 0.0283(5) Uani 1 1 d .
H3 H 0.2302 0.0406 -0.0383 0.034 Uiso 1 1 calc R
C4 C 0.3746(3) -0.01192(12) 0.03914(19) 0.0278(5) Uani 1 1 d .
H4 H 0.3731 -0.0403 -0.0068 0.033 Uiso 1 1 calc R
C5 C 0.4621(3) -0.01860(11) 0.12500(19) 0.0264(5) Uani 1 1 d .
H5 H 0.5206 -0.0515 0.1373 0.032 Uiso 1 1 calc R
C6 C 0.4648(2) 0.02249(10) 0.19321(17) 0.0211(5) Uani 1 1 d .
H6 H 0.5244 0.0179 0.2519 0.025 Uiso 1 1 calc R
C7 C 0.4793(2) 0.13615(10) 0.30806(15) 0.0157(4) Uani 1 1 d .
C8 C 0.4293(2) 0.18399(11) 0.34876(15) 0.0177(4) Uani 1 1 d .
C9 C 0.2925(2) 0.18478(12) 0.30008(17) 0.0217(5) Uani 1 1 d .
C10 C 0.1857(2) 0.22336(15) 0.3124(2) 0.0338(7) Uani 1 1 d .
H10A H 0.1043 0.2129 0.2666 0.051 Uiso 1 1 calc R
H10B H 0.2058 0.2656 0.3059 0.051 Uiso 1 1 calc R
H10C H 0.1773 0.2166 0.3728 0.051 Uiso 1 1 calc R
C11 C 0.5071(2) 0.22159(10) 0.41717(15) 0.0161(4) Uani 1 1 d .
C12 C 0.4474(2) 0.27282(10) 0.45446(15) 0.0169(4) Uani 1 1 d .
H12 H 0.3558 0.2618 0.4481 0.020 Uiso 1 1 calc R
C13 C 0.5149(2) 0.28609(11) 0.55446(16) 0.0213(5) Uani 1 1 d .
H13A H 0.6057 0.2979 0.5630 0.026 Uiso 1 1 calc R
H13B H 0.5150 0.2497 0.5910 0.026 Uiso 1 1 calc R
C14 C 0.4434(3) 0.33708(12) 0.58581(16) 0.0242(5) Uani 1 1 d .
H14A H 0.3556 0.3233 0.5829 0.029 Uiso 1 1 calc R
H14B H 0.4898 0.3469 0.6496 0.029 Uiso 1 1 calc R
C15 C 0.4326(3) 0.39354(12) 0.52840(19) 0.0284(5) Uani 1 1 d .
H15A H 0.5197 0.4110 0.5386 0.034 Uiso 1 1 calc R
H15B H 0.3788 0.4235 0.5475 0.034 Uiso 1 1 calc R
C16 C 0.3725(3) 0.38005(13) 0.42737(19) 0.0332(6) Uani 1 1 d .
H16A H 0.2808 0.3684 0.4156 0.040 Uiso 1 1 calc R
H16B H 0.3751 0.4166 0.3918 0.040 Uiso 1 1 calc R
C17 C 0.4453(3) 0.32932(12) 0.39704(18) 0.0282(6) Uani 1 1 d .
H17A H 0.5350 0.3422 0.4037 0.034 Uiso 1 1 calc R
H17B H 0.4025 0.3201 0.3325 0.034 Uiso 1 1 calc R
C18 C 0.8708(2) 0.03393(10) 0.53002(17) 0.0209(5) Uani 1 1 d .
H18A H 0.8414 0.0089 0.4749 0.025 Uiso 1 1 calc R
H18B H 0.9601 0.0473 0.5365 0.025 Uiso 1 1 calc R
C19 C 0.8253(3) 0.12958(11) 0.63375(16) 0.0224(5) Uani 1 1 d .
H19A H 0.9133 0.1461 0.6442 0.027 Uiso 1 1 calc R
H19B H 0.7685 0.1625 0.6415 0.027 Uiso 1 1 calc R
C20 C 0.6163(2) 0.06246(11) 0.52432(17) 0.0213(5) Uani 1 1 d .
H20A H 0.5521 0.0930 0.5282 0.026 Uiso 1 1 calc R
H20B H 0.5785 0.0384 0.4690 0.026 Uiso 1 1 calc R
C21 C 0.9156(3) 0.03297(13) 0.69346(19) 0.0300(6) Uani 1 1 d .
H21A H 0.9268 0.0058 0.7457 0.036 Uiso 1 1 calc R
H21B H 1.0013 0.0500 0.6976 0.036 Uiso 1 1 calc R
C22 C 0.6993(3) 0.05723(12) 0.68867(18) 0.0279(5) Uani 1 1 d .
H22A H 0.6397 0.0906 0.6899 0.033 Uiso 1 1 calc R
H22B H 0.7032 0.0306 0.7405 0.033 Uiso 1 1 calc R
C23 C 0.7382(3) -0.02453(11) 0.60045(19) 0.0267(5) Uani 1 1 d .
H23A H 0.7051 -0.0459 0.5421 0.032 Uiso 1 1 calc R
H23B H 0.7429 -0.0538 0.6492 0.032 Uiso 1 1 calc R
C24 C 0.8491(2) 0.13680(11) 0.29843(16) 0.0208(5) Uani 1 1 d .
C25 C 0.9399(2) 0.13292(11) 0.38529(17) 0.0191(4) Uani 1 1 d .
H25 H 0.9868 0.0968 0.4037 0.023 Uiso 1 1 calc R
C26 C 0.9622(2) 0.18292(10) 0.44600(17) 0.0176(4) Uani 1 1 d .
H26 H 1.0223 0.1793 0.5047 0.021 Uiso 1 1 calc R
C27 C 0.8952(2) 0.23783(10) 0.41933(17) 0.0188(4) Uani 1 1 d .
C28 C 0.8131(2) 0.24317(11) 0.32719(17) 0.0221(5) Uani 1 1 d .
H28 H 0.7739 0.2806 0.3060 0.026 Uiso 1 1 calc R
C29 C 0.7905(2) 0.19410(12) 0.26880(17) 0.0232(5) Uani 1 1 d .
H29 H 0.7356 0.1986 0.2086 0.028 Uiso 1 1 calc R
C30 C 0.8132(3) 0.08187(12) 0.23872(18) 0.0279(5) Uani 1 1 d .
H30A H 0.8707 0.0787 0.2009 0.042 Uiso 1 1 calc R
H30B H 0.7236 0.0854 0.2001 0.042 Uiso 1 1 calc R
H30C H 0.8222 0.0460 0.2766 0.042 Uiso 1 1 calc R
C31 C 0.9145(2) 0.29133(10) 0.48189(19) 0.0241(5) Uani 1 1 d .
H31 H 0.8379 0.3182 0.4589 0.029 Uiso 1 1 calc R
C32 C 1.0343(4) 0.32592(15) 0.4764(3) 0.0479(9) Uani 1 1 d .
H32A H 1.1113 0.3009 0.5003 0.072 Uiso 1 1 calc R
H32B H 1.0435 0.3628 0.5122 0.072 Uiso 1 1 calc R
H32C H 1.0243 0.3361 0.4133 0.072 Uiso 1 1 calc R
C33 C 0.9263(3) 0.27536(11) 0.57999(18) 0.0266(5) Uani 1 1 d .
H33A H 0.8466 0.2558 0.5824 0.040 Uiso 1 1 calc R
H33B H 0.9402 0.3120 0.6165 0.040 Uiso 1 1 calc R
H33C H 0.9995 0.2481 0.6038 0.040 Uiso 1 1 calc R
P2 P 0.79386(7) 0.37019(3) 0.14319(5) 0.02870(15) Uani 1 1 d .
F1 F 0.7224(3) 0.30748(11) 0.13727(18) 0.0810(10) Uani 1 1 d .
F2 F 0.9219(2) 0.33839(12) 0.2037(2) 0.0866(10) Uani 1 1 d .
F3 F 0.7653(4) 0.38603(15) 0.2330(2) 0.0999(11) Uani 1 1 d .
F4 F 0.8690(2) 0.43084(11) 0.14396(18) 0.0750(8) Uani 1 1 d .
F5 F 0.66568(19) 0.40085(10) 0.08122(18) 0.0648(7) Uani 1 1 d .
F6 F 0.8253(4) 0.35227(14) 0.0526(2) 0.0989(11) Uani 1 1 d .

loop_
_atom_site_aniso_label
_atom_site_aniso_U_11
_atom_site_aniso_U_22
_atom_site_aniso_U_33
_atom_site_aniso_U_23
_atom_site_aniso_U_13
_atom_site_aniso_U_12
Ru1 0.01177(8) 0.01434(8) 0.01398(8) 0.00107(6) 0.00407(6) 0.00094(6)
P1 0.0132(2) 0.0152(2) 0.0139(3) 0.0001(2) 0.0047(2) -0.00070(19)
O1 0.0135(7) 0.0207(8) 0.0194(8) -0.0025(6) 0.0022(6) 0.0014(6)
O2 0.0128(7) 0.0198(8) 0.0197(8) -0.0033(6) 0.0036(6) 0.0015(6)
N1 0.0143(9) 0.0207(9) 0.0163(9) -0.0013(7) 0.0026(7) 0.0005(7)
N2 0.0139(9) 0.0275(10) 0.0230(10) -0.0040(8) 0.0037(8) 0.0021(8)
N3 0.0279(11) 0.0215(10) 0.0280(11) 0.0094(8) 0.0096(9) 0.0029(8)
N4 0.0339(12) 0.0288(11) 0.0153(10) 0.0019(8) 0.0061(9) -0.0080(9)
N5 0.0262(10) 0.0237(10) 0.0233(10) 0.0003(8) 0.0121(9) -0.0056(8)
C1 0.0168(10) 0.0166(10) 0.0175(10) -0.0016(8) 0.0052(8) -0.0040(8)
C2 0.0230(11) 0.0214(11) 0.0220(12) -0.0021(9) 0.0018(9) 0.0008(9)
C3 0.0292(13) 0.0281(13) 0.0222(13) -0.0083(10) -0.0005(10) -0.0021(10)
C4 0.0309(13) 0.0243(12) 0.0279(13) -0.0108(10) 0.0084(11) -0.0026(10)
C5 0.0263(12) 0.0198(11) 0.0324(14) -0.0038(10) 0.0079(11) 0.0003(9)
C6 0.0225(11) 0.0185(10) 0.0208(11) 0.0010(9) 0.0044(9) -0.0002(8)
C7 0.0148(10) 0.0185(10) 0.0139(10) 0.0001(8) 0.0046(8) -0.0021(8)
C8 0.0134(10) 0.0231(10) 0.0159(10) -0.0009(8) 0.0035(8) 0.0013(8)
C9 0.0149(10) 0.0292(12) 0.0197(11) -0.0031(9) 0.0036(9) 0.0009(9)
C10 0.0148(11) 0.0486(17) 0.0335(15) -0.0196(13) 0.0006(10) 0.0030(11)
C11 0.0151(10) 0.0197(10) 0.0131(10) 0.0008(8) 0.0037(8) 0.0010(8)
C12 0.0139(10) 0.0223(10) 0.0138(10) -0.0020(8) 0.0031(8) 0.0023(8)
C13 0.0214(11) 0.0236(11) 0.0167(11) -0.0013(9) 0.0022(9) 0.0059(9)
C14 0.0250(12) 0.0309(13) 0.0149(11) -0.0022(9) 0.0033(9) 0.0100(10)
C15 0.0287(13) 0.0246(12) 0.0324(14) -0.0030(10) 0.0099(11) 0.0087(10)
C16 0.0461(17) 0.0320(14) 0.0241(13) 0.0077(11) 0.0143(12) 0.0201(12)
C17 0.0406(15) 0.0272(12) 0.0212(12) 0.0069(10) 0.0159(11) 0.0151(11)
C18 0.0214(11) 0.0191(10) 0.0254(12) 0.0038(9) 0.0119(9) 0.0041(8)
C19 0.0297(12) 0.0206(11) 0.0173(11) -0.0020(9) 0.0078(9) -0.0066(9)
C20 0.0165(10) 0.0253(11) 0.0231(12) 0.0005(9) 0.0075(9) -0.0051(9)
C21 0.0268(13) 0.0339(14) 0.0237(13) 0.0122(11) -0.0007(10) -0.0021(11)
C22 0.0374(15) 0.0289(13) 0.0224(12) -0.0001(10) 0.0166(11) -0.0066(11)
C23 0.0346(14) 0.0177(11) 0.0309(13) 0.0039(10) 0.0144(11) -0.0041(10)
C24 0.0236(11) 0.0234(11) 0.0203(11) 0.0004(9) 0.0139(9) -0.0010(9)
C25 0.0159(10) 0.0204(10) 0.0250(12) 0.0020(9) 0.0121(9) 0.0016(8)
C26 0.0117(9) 0.0184(10) 0.0236(11) 0.0031(8) 0.0065(8) 0.0001(8)
C27 0.0158(10) 0.0167(10) 0.0253(12) 0.0034(9) 0.0083(9) -0.0011(8)
C28 0.0238(11) 0.0203(11) 0.0239(12) 0.0087(9) 0.0099(10) 0.0013(9)
C29 0.0249(12) 0.0278(12) 0.0188(11) 0.0058(9) 0.0095(9) -0.0002(9)
C30 0.0370(14) 0.0287(13) 0.0227(12) -0.0036(10) 0.0158(11) -0.0018(11)
C31 0.0254(12) 0.0142(10) 0.0317(14) -0.0002(9) 0.0070(10) -0.0003(9)
C32 0.055(2) 0.0355(17) 0.057(2) -0.0058(15) 0.0236(18) -0.0272(15)
C33 0.0299(13) 0.0195(11) 0.0291(13) -0.0053(10) 0.0070(11) 0.0004(9)
P2 0.0244(3) 0.0291(3) 0.0264(3) 0.0069(3) -0.0016(3) -0.0080(3)
F1 0.0838(18) 0.0492(13) 0.0724(17) 0.0325(12) -0.0329(14) -0.0360(13)
F2 0.0466(14) 0.0727(18) 0.108(2) 0.0393(16) -0.0255(14) -0.0046(12)
F3 0.159(3) 0.095(2) 0.0681(19) 0.0003(17) 0.068(2) 0.011(2)
F4 0.0650(15) 0.0580(14) 0.0771(18) 0.0195(13) -0.0160(13) -0.0376(12)
F5 0.0347(11) 0.0422(11) 0.0925(18) 0.0243(12) -0.0182(11) -0.0044(9)
F6 0.171(3) 0.0757(19) 0.073(2) 0.0130(16) 0.071(2) 0.029(2)

loop_
_atom_type_symbol
_atom_type_description
_atom_type_scat_dispersion_real
_atom_type_scat_dispersion_imag
_atom_type_scat_source
C C 0.0033 0.0016 'International Tables Vol C Tables 4.2.6.8 and 6.1.1.4'
H H 0.0000 0.0000 'International Tables Vol C Tables 4.2.6.8 and 6.1.1.4'
N N 0.0061 0.0033 'International Tables Vol C Tables 4.2.6.8 and 6.1.1.4'
O O 0.0106 0.0060 'International Tables Vol C Tables 4.2.6.8 and 6.1.1.4'
F F 0.0171 0.0103 'International Tables Vol C Tables 4.2.6.8 and 6.1.1.4'
P P 0.1023 0.0942 'International Tables Vol C Tables 4.2.6.8 and 6.1.1.4'
Ru Ru -1.2594 0.8363 'International Tables Vol C Tables 4.2.6.8 and 6.1.1.4'

loop_
_geom_angle_atom_site_label_1
_geom_angle_atom_site_label_2
_geom_angle_atom_site_label_3
_geom_angle
O1 Ru1 O2 88.56(6)
O1 Ru1 C24 87.50(8)
O2 Ru1 C24 155.09(8)
O1 Ru1 C26 152.86(8)
O2 Ru1 C26 118.51(8)
C24 Ru1 C26 68.75(9)
O1 Ru1 C25 114.80(8)
O2 Ru1 C25 156.56(8)
C24 Ru1 C25 37.59(9)
C26 Ru1 C25 38.08(9)
O1 Ru1 C27 154.58(8)
O2 Ru1 C27 91.26(8)
C24 Ru1 C27 82.03(9)
C26 Ru1 C27 37.73(8)
C25 Ru1 C27 68.63(9)
O1 Ru1 C29 90.36(8)
O2 Ru1 C29 117.70(8)
C24 Ru1 C29 37.80(9)
C26 Ru1 C29 78.97(9)
C25 Ru1 C29 66.68(9)
C27 Ru1 C29 67.33(9)
O1 Ru1 C28 116.93(8)
O2 Ru1 C28 92.87(8)
C24 Ru1 C28 67.30(9)
C26 Ru1 C28 66.76(9)
C25 Ru1 C28 78.67(9)
C27 Ru1 C28 37.69(9)
C29 Ru1 C28 35.95(9)
O1 Ru1 P1 87.02(5)
O2 Ru1 P1 86.20(5)
C24 Ru1 P1 118.11(7)
C26 Ru1 P1 92.67(6)
C25 Ru1 P1 92.79(6)
C27 Ru1 P1 118.34(7)
C29 Ru1 P1 155.90(7)
C28 Ru1 P1 156.02(7)
C18 P1 C19 98.83(12)
C18 P1 C20 99.06(11)
C19 P1 C20 99.27(11)
C18 P1 Ru1 117.32(8)
C19 P1 Ru1 118.68(8)
C20 P1 Ru1 119.63(8)
C7 O1 Ru1 120.62(14)
C11 O2 Ru1 128.65(15)
C7 N1 N2 111.86(18)
C7 N1 C1 128.28(19)
N2 N1 C1 119.21(18)
C9 N2 N1 105.76(19)
C21 N3 C18 111.0(2)
C21 N3 C23 108.5(2)
C18 N3 C23 110.4(2)
C21 N4 C22 108.6(2)
C21 N4 C19 111.4(2)
C22 N4 C19 111.2(2)
C22 N5 C20 111.5(2)
C22 N5 C23 108.5(2)
C20 N5 C23 111.58(19)
C2 C1 C6 120.9(2)
C2 C1 N1 118.4(2)
C6 C1 N1 120.7(2)
C1 C2 C3 119.5(2)
C1 C2 H2 120.3
C3 C2 H2 120.3
C4 C3 C2 120.1(2)
C4 C3 H3 119.9
C2 C3 H3 119.9
C3 C4 C5 120.1(2)
C3 C4 H4 119.9
C5 C4 H4 119.9
C4 C5 C6 120.6(2)
C4 C5 H5 119.7
C6 C5 H5 119.7
C5 C6 C1 118.8(2)
C5 C6 H6 120.6
C1 C6 H6 120.6
O1 C7 N1 121.7(2)
O1 C7 C8 132.0(2)
N1 C7 C8 106.32(19)
C11 C8 C7 123.6(2)
C11 C8 C9 132.0(2)
C7 C8 C9 104.2(2)
N2 C9 C8 111.9(2)
N2 C9 C10 117.6(2)
C8 C9 C10 130.5(2)
C9 C10 H10A 109.5
C9 C10 H10B 109.5
H10A C10 H10B 109.5
C9 C10 H10C 109.5
H10A C10 H10C 109.5
H10B C10 H10C 109.5
O2 C11 C8 123.3(2)
O2 C11 C12 116.17(19)
C8 C11 C12 120.46(19)
C11 C12 C13 113.86(19)
C11 C12 C17 109.23(18)
C13 C12 C17 110.3(2)
C11 C12 H12 107.7
C13 C12 H12 107.7
C17 C12 H12 107.7
C12 C13 C14 109.33(19)
C12 C13 H13A 109.8
C14 C13 H13A 109.8
C12 C13 H13B 109.8
C14 C13 H13B 109.8
H13A C13 H13B 108.3
C15 C14 C13 112.5(2)
C15 C14 H14A 109.1
C13 C14 H14A 109.1
C15 C14 H14B 109.1
C13 C14 H14B 109.1
H14A C14 H14B 107.8
C14 C15 C16 111.6(2)
C14 C15 H15A 109.3
C16 C15 H15A 109.3
C14 C15 H15B 109.3
C16 C15 H15B 109.3
H15A C15 H15B 108.0
C17 C16 C15 111.0(2)
C17 C16 H16A 109.4
C15 C16 H16A 109.4
C17 C16 H16B 109.4
C15 C16 H16B 109.4
H16A C16 H16B 108.0
C16 C17 C12 110.1(2)
C16 C17 H17A 109.6
C12 C17 H17A 109.6
C16 C17 H17B 109.6
C12 C17 H17B 109.6
H17A C17 H17B 108.1
N3 C18 P1 111.70(16)
N3 C18 H18A 109.3
P1 C18 H18A 109.3
N3 C18 H18B 109.3
P1 C18 H18B 109.3
H18A C18 H18B 107.9
N4 C19 P1 111.00(16)
N4 C19 H19A 109.4
P1 C19 H19A 109.4
N4 C19 H19B 109.4
P1 C19 H19B 109.4
H19A C19 H19B 108.0
N5 C20 P1 110.56(16)
N5 C20 H20A 109.5
P1 C20 H20A 109.5
N5 C20 H20B 109.5
P1 C20 H20B 109.5
H20A C20 H20B 108.1
N4 C21 N3 114.6(2)
N4 C21 H21A 108.6
N3 C21 H21A 108.6
N4 C21 H21B 108.6
N3 C21 H21B 108.6
H21A C21 H21B 107.6
N4 C22 N5 114.4(2)
N4 C22 H22A 108.7
N5 C22 H22A 108.7
N4 C22 H22B 108.7
N5 C22 H22B 108.7
H22A C22 H22B 107.6
N5 C23 N3 114.2(2)
N5 C23 H23A 108.7
N3 C23 H23A 108.7
N5 C23 H23B 108.7
N3 C23 H23B 108.7
H23A C23 H23B 107.6
C25 C24 C29 118.2(2)
C25 C24 C30 120.7(2)
C29 C24 C30 121.0(2)
C25 C24 Ru1 71.68(13)
C29 C24 Ru1 73.70(13)
C30 C24 Ru1 124.72(17)
C24 C25 C26 120.7(2)
C24 C25 Ru1 70.74(13)
C26 C25 Ru1 70.80(12)
C24 C25 H25 119.6
C26 C25 H25 119.6
Ru1 C25 H25 131.7
C27 C26 C25 120.6(2)
C27 C26 Ru1 71.37(13)
C25 C26 Ru1 71.12(13)
C27 C26 H26 119.7
C25 C26 H26 119.7
Ru1 C26 H26 130.5
C26 C27 C28 117.9(2)
C26 C27 C31 122.2(2)
C28 C27 C31 119.7(2)
C26 C27 Ru1 70.90(13)
C28 C27 Ru1 73.60(13)
C31 C27 Ru1 129.88(16)
C29 C28 C27 120.9(2)
C29 C28 Ru1 71.62(14)
C27 C28 Ru1 68.71(12)
C29 C28 H28 119.5
C27 C28 H28 119.5
Ru1 C28 H28 133.5
C28 C29 C24 121.0(2)
C28 C29 Ru1 72.43(14)
C24 C29 Ru1 68.51(13)
C28 C29 H29 119.5
C24 C29 H29 119.5
Ru1 C29 H29 132.7
C24 C30 H30A 109.5
C24 C30 H30B 109.5
H30A C30 H30B 109.5
C24 C30 H30C 109.5
H30A C30 H30C 109.5
H30B C30 H30C 109.5
C27 C31 C33 114.1(2)
C27 C31 C32 108.4(2)
C33 C31 C32 110.8(2)
C27 C31 H31 107.8
C33 C31 H31 107.8
C32 C31 H31 107.8
C31 C32 H32A 109.5
C31 C32 H32B 109.5
H32A C32 H32B 109.5
C31 C32 H32C 109.5
H32A C32 H32C 109.5
H32B C32 H32C 109.5
C31 C33 H33A 109.5
C31 C33 H33B 109.5
H33A C33 H33B 109.5
C31 C33 H33C 109.5
H33A C33 H33C 109.5
H33B C33 H33C 109.5
F3 P2 F4 92.36(18)
F3 P2 F5 93.98(19)
F4 P2 F5 89.53(12)
F3 P2 F1 91.46(18)
F4 P2 F1 176.06(19)
F5 P2 F1 91.18(12)
F3 P2 F2 87.0(2)
F4 P2 F2 91.17(14)
F5 P2 F2 178.77(18)
F1 P2 F2 88.05(14)
F3 P2 F6 178.34(19)
F4 P2 F6 88.48(18)
F5 P2 F6 87.46(18)
F1 P2 F6 87.68(18)
F2 P2 F6 91.5(2)

loop_
_geom_bond_atom_site_label_1
_geom_bond_atom_site_label_2
_geom_bond_distance
Ru1 O1 2.0881(16)
Ru1 O2 2.1051(16)
Ru1 C24 2.185(2)
Ru1 C26 2.193(2)
Ru1 C25 2.197(2)
Ru1 C27 2.199(2)
Ru1 C29 2.254(2)
Ru1 C28 2.264(2)
Ru1 P1 2.3182(6)
P1 C18 1.844(2)
P1 C19 1.849(2)
P1 C20 1.850(2)
O1 C7 1.280(3)
O2 C11 1.275(3)
N1 C7 1.367(3)
N1 N2 1.403(3)
N1 C1 1.424(3)
N2 C9 1.317(3)
N3 C21 1.474(4)
N3 C18 1.480(3)
N3 C23 1.482(3)
N4 C21 1.469(4)
N4 C22 1.472(3)
N4 C19 1.474(3)
N5 C22 1.473(3)
N5 C20 1.477(3)
N5 C23 1.477(3)
C1 C2 1.392(3)
C1 C6 1.396(3)
C2 C3 1.395(4)
C2 H2 0.9500
C3 C4 1.385(4)
C3 H3 0.9500
C4 C5 1.391(4)
C4 H4 0.9500
C5 C6 1.394(4)
C5 H5 0.9500
C6 H6 0.9500
C7 C8 1.428(3)
C8 C11 1.415(3)
C8 C9 1.448(3)
C9 C10 1.502(3)
C10 H10A 0.9800
C10 H10B 0.9800
C10 H10C 0.9800
C11 C12 1.513(3)
C12 C13 1.532(3)
C12 C17 1.540(3)
C12 H12 1.0000
C13 C14 1.537(3)
C13 H13A 0.9900
C13 H13B 0.9900
C14 C15 1.526(4)
C14 H14A 0.9900
C14 H14B 0.9900
C15 C16 1.535(4)
C15 H15A 0.9900
C15 H15B 0.9900
C16 C17 1.534(4)
C16 H16A 0.9900
C16 H16B 0.9900
C17 H17A 0.9900
C17 H17B 0.9900
C18 H18A 0.9900
C18 H18B 0.9900
C19 H19A 0.9900
C19 H19B 0.9900
C20 H20A 0.9900
C20 H20B 0.9900
C21 H21A 0.9900
C21 H21B 0.9900
C22 H22A 0.9900
C22 H22B 0.9900
C23 H23A 0.9900
C23 H23B 0.9900
C24 C25 1.412(3)
C24 C29 1.439(3)
C24 C30 1.514(4)
C25 C26 1.432(3)
C25 H25 0.9500
C26 C27 1.420(3)
C26 H26 0.9500
C27 C28 1.443(3)
C27 C31 1.512(3)
C28 C29 1.395(4)
C28 H28 0.9500
C29 H29 0.9500
C30 H30A 0.9800
C30 H30B 0.9800
C30 H30C 0.9800
C31 C33 1.531(4)
C31 C32 1.536(4)
C31 H31 1.0000
C32 H32A 0.9800
C32 H32B 0.9800
C32 H32C 0.9800
C33 H33A 0.9800
C33 H33B 0.9800
C33 H33C 0.9800
P2 F3 1.557(3)
P2 F4 1.577(2)
P2 F5 1.587(2)
P2 F1 1.588(2)
P2 F2 1.590(2)
P2 F6 1.595(3)

loop_
_geom_torsion_atom_site_label_1
_geom_torsion_atom_site_label_2
_geom_torsion_atom_site_label_3
_geom_torsion_atom_site_label_4
_geom_torsion
O1 Ru1 P1 C18 93.37(10)
O2 Ru1 P1 C18 -177.87(10)
C24 Ru1 P1 C18 7.80(12)
C26 Ru1 P1 C18 -59.46(11)
C25 Ru1 P1 C18 -21.33(11)
C27 Ru1 P1 C18 -88.49(12)
C29 Ru1 P1 C18 9.2(2)
C28 Ru1 P1 C18 -89.35(19)
O1 Ru1 P1 C19 -147.97(11)
O2 Ru1 P1 C19 -59.21(11)
C24 Ru1 P1 C19 126.47(12)
C26 Ru1 P1 C19 59.20(12)
C25 Ru1 P1 C19 97.33(12)
C27 Ru1 P1 C19 30.18(12)
C29 Ru1 P1 C19 127.82(19)
C28 Ru1 P1 C19 29.31(19)
O1 Ru1 P1 C20 -26.48(10)
O2 Ru1 P1 C20 62.28(11)
C24 Ru1 P1 C20 -112.04(12)
C26 Ru1 P1 C20 -179.31(11)
C25 Ru1 P1 C20 -141.18(11)
C27 Ru1 P1 C20 151.67(12)
C29 Ru1 P1 C20 -110.69(19)
C28 Ru1 P1 C20 150.80(18)
O2 Ru1 O1 C7 18.17(17)
C24 Ru1 O1 C7 -137.23(18)
C26 Ru1 O1 C7 -165.51(18)
C25 Ru1 O1 C7 -163.86(16)
C27 Ru1 O1 C7 -71.8(2)
C29 Ru1 O1 C7 -99.53(18)
C28 Ru1 O1 C7 -74.32(18)
P1 Ru1 O1 C7 104.44(16)
O1 Ru1 O2 C11 -16.22(19)
C24 Ru1 O2 C11 64.7(3)
C26 Ru1 O2 C11 165.69(18)
C25 Ru1 O2 C11 168.4(2)
C27 Ru1 O2 C11 138.35(19)
C29 Ru1 O2 C11 73.4(2)
C28 Ru1 O2 C11 100.7(2)
P1 Ru1 O2 C11 -103.33(19)
C7 N1 N2 C9 -0.8(3)
C1 N1 N2 C9 -172.4(2)
C7 N1 C1 C2 -142.3(2)
N2 N1 C1 C2 27.6(3)
C7 N1 C1 C6 37.8(3)
N2 N1 C1 C6 -152.3(2)
C6 C1 C2 C3 0.7(4)
N1 C1 C2 C3 -179.2(2)
C1 C2 C3 C4 -0.3(4)
C2 C3 C4 C5 -0.2(4)
C3 C4 C5 C6 0.5(4)
C4 C5 C6 C1 -0.1(4)
C2 C1 C6 C5 -0.5(4)
N1 C1 C6 C5 179.4(2)
Ru1 O1 C7 N1 162.67(16)
Ru1 O1 C7 C8 -16.7(3)
N2 N1 C7 O1 -179.4(2)
C1 N1 C7 O1 -8.8(4)
N2 N1 C7 C8 0.2(3)
C1 N1 C7 C8 170.8(2)
O1 C7 C8 C11 3.4(4)
N1 C7 C8 C11 -176.1(2)
O1 C7 C8 C9 180.0(2)
N1 C7 C8 C9 0.5(2)
N1 N2 C9 C8 1.1(3)
N1 N2 C9 C10 -177.9(2)
C11 C8 C9 N2 175.1(2)
C7 C8 C9 N2 -1.1(3)
C11 C8 C9 C10 -6.0(5)
C7 C8 C9 C10 177.9(3)
Ru1 O2 C11 C8 9.1(3)
Ru1 O2 C11 C12 -167.16(14)
C7 C8 C11 O2 1.6(4)
C9 C8 C11 O2 -173.9(2)
C7 C8 C11 C12 177.7(2)
C9 C8 C11 C12 2.2(4)
O2 C11 C12 C13 -36.2(3)
C8 C11 C12 C13 147.4(2)
O2 C11 C12 C17 87.6(2)
C8 C11 C12 C17 -88.8(3)
C11 C12 C13 C14 -177.9(2)
C17 C12 C13 C14 58.9(3)
C12 C13 C14 C15 -56.0(3)
C13 C14 C15 C16 53.6(3)
C14 C15 C16 C17 -53.4(3)
C15 C16 C17 C12 56.6(3)
C11 C12 C17 C16 174.1(2)
C13 C12 C17 C16 -60.0(3)
C21 N3 C18 P1 -59.8(2)
C23 N3 C18 P1 60.5(2)
C19 P1 C18 N3 50.14(19)
C20 P1 C18 N3 -50.8(2)
Ru1 P1 C18 N3 178.97(14)
C21 N4 C19 P1 60.9(2)
C22 N4 C19 P1 -60.4(2)
C18 P1 C19 N4 -50.3(2)
C20 P1 C19 N4 50.4(2)
Ru1 P1 C19 N4 -178.26(14)
C22 N5 C20 P1 60.5(2)
C23 N5 C20 P1 -60.9(2)
C18 P1 C20 N5 50.35(19)
C19 P1 C20 N5 -50.23(19)
Ru1 P1 C20 N5 179.05(13)
C22 N4 C21 N3 54.9(3)
C19 N4 C21 N3 -67.9(3)
C18 N3 C21 N4 66.9(3)
C23 N3 C21 N4 -54.5(3)
C21 N4 C22 N5 -55.2(3)
C19 N4 C22 N5 67.8(3)
C20 N5 C22 N4 -68.0(3)
C23 N5 C22 N4 55.2(3)
C22 N5 C23 N3 -54.8(3)
C20 N5 C23 N3 68.4(3)
C21 N3 C23 N5 54.4(3)
C18 N3 C23 N5 -67.4(3)
O1 Ru1 C24 C25 -138.15(14)
O2 Ru1 C24 C25 140.68(17)
C26 Ru1 C24 C25 28.44(13)
C27 Ru1 C24 C25 65.07(14)
C29 Ru1 C24 C25 128.0(2)
C28 Ru1 C24 C25 101.21(15)
P1 Ru1 C24 C25 -52.87(15)
O1 Ru1 C24 C29 93.82(15)
O2 Ru1 C24 C29 12.7(3)
C26 Ru1 C24 C29 -99.59(16)
C25 Ru1 C24 C29 -128.0(2)
C27 Ru1 C24 C29 -62.96(15)
C28 Ru1 C24 C29 -26.82(14)
P1 Ru1 C24 C29 179.10(12)
O1 Ru1 C24 C30 -23.0(2)
O2 Ru1 C24 C30 -104.1(3)
C26 Ru1 C24 C30 143.6(2)
C25 Ru1 C24 C30 115.2(3)
C27 Ru1 C24 C30 -179.8(2)
C29 Ru1 C24 C30 -116.8(3)
C28 Ru1 C24 C30 -143.6(2)
P1 Ru1 C24 C30 62.3(2)
C29 C24 C25 C26 6.9(3)
C30 C24 C25 C26 -172.3(2)
Ru1 C24 C25 C26 -52.22(19)
C29 C24 C25 Ru1 59.10(19)
C30 C24 C25 Ru1 -120.1(2)
O1 Ru1 C25 C24 47.24(15)
O2 Ru1 C25 C24 -137.86(19)
C26 Ru1 C25 C24 -134.0(2)
C27 Ru1 C25 C24 -105.33(15)
C29 Ru1 C25 C24 -31.71(14)
C28 Ru1 C25 C24 -67.35(15)
P1 Ru1 C25 C24 135.25(13)
O1 Ru1 C25 C26 -178.78(12)
O2 Ru1 C25 C26 -3.9(3)
C24 Ru1 C25 C26 134.0(2)
C27 Ru1 C25 C26 28.65(13)
C29 Ru1 C25 C26 102.27(15)
C28 Ru1 C25 C26 66.63(14)
P1 Ru1 C25 C26 -90.77(13)
C24 C25 C26 C27 -1.3(3)
Ru1 C25 C26 C27 -53.48(19)
C24 C25 C26 Ru1 52.19(19)
O1 Ru1 C26 C27 135.58(17)
O2 Ru1 C26 C27 -48.61(16)
C24 Ru1 C26 C27 105.05(15)
C25 Ru1 C26 C27 133.1(2)
C29 Ru1 C26 C27 67.05(15)
C28 Ru1 C26 C27 31.53(14)
P1 Ru1 C26 C27 -135.74(13)
O1 Ru1 C26 C25 2.4(2)
O2 Ru1 C26 C25 178.24(12)
C24 Ru1 C26 C25 -28.09(14)
C27 Ru1 C26 C25 -133.1(2)
C29 Ru1 C26 C25 -66.09(14)
C28 Ru1 C26 C25 -101.62(15)
P1 Ru1 C26 C25 91.12(13)
C25 C26 C27 C28 -5.2(3)
Ru1 C26 C27 C28 -58.56(18)
C25 C26 C27 C31 179.1(2)
Ru1 C26 C27 C31 125.7(2)
C25 C26 C27 Ru1 53.36(18)
O1 Ru1 C27 C26 -131.94(17)
O2 Ru1 C27 C26 138.74(14)
C24 Ru1 C27 C26 -65.34(15)
C25 Ru1 C27 C26 -28.90(14)
C29 Ru1 C27 C26 -101.61(15)
C28 Ru1 C27 C26 -128.2(2)
P1 Ru1 C27 C26 52.38(15)
O1 Ru1 C27 C28 -3.7(3)
O2 Ru1 C27 C28 -93.06(14)
C24 Ru1 C27 C28 62.86(14)
C26 Ru1 C27 C28 128.2(2)
C25 Ru1 C27 C28 99.30(15)
C29 Ru1 C27 C28 26.59(14)
P1 Ru1 C27 C28 -179.42(11)
O1 Ru1 C27 C31 111.5(2)
O2 Ru1 C27 C31 22.2(2)
C24 Ru1 C27 C31 178.1(2)
C26 Ru1 C27 C31 -116.5(3)
C25 Ru1 C27 C31 -145.4(2)
C29 Ru1 C27 C31 141.9(2)
C28 Ru1 C27 C31 115.3(3)
P1 Ru1 C27 C31 -64.1(2)
C26 C27 C28 C29 6.1(3)
C31 C27 C28 C29 -178.1(2)
Ru1 C27 C28 C29 -51.1(2)
C26 C27 C28 Ru1 57.18(18)
C31 C27 C28 Ru1 -127.0(2)
O1 Ru1 C28 C29 -46.51(16)
O2 Ru1 C28 C29 -136.35(15)
C24 Ru1 C28 C29 28.10(15)
C26 Ru1 C28 C29 103.74(16)
C25 Ru1 C28 C29 65.70(15)
C27 Ru1 C28 C29 135.3(2)
P1 Ru1 C28 C29 136.54(16)
O1 Ru1 C28 C27 178.20(12)
O2 Ru1 C28 C27 88.35(14)
C24 Ru1 C28 C27 -107.20(15)
C26 Ru1 C28 C27 -31.56(13)
C25 Ru1 C28 C27 -69.59(14)
C29 Ru1 C28 C27 -135.3(2)
P1 Ru1 C28 C27 1.3(2)
C27 C28 C29 C24 -0.5(4)
Ru1 C28 C29 C24 -50.3(2)
C27 C28 C29 Ru1 49.8(2)
C25 C24 C29 C28 -6.0(3)
C30 C24 C29 C28 173.1(2)
Ru1 C24 C29 C28 52.0(2)
C25 C24 C29 Ru1 -58.07(18)
C30 C24 C29 Ru1 121.1(2)
O1 Ru1 C29 C28 139.70(15)
O2 Ru1 C29 C28 51.13(16)
C24 Ru1 C29 C28 -134.9(2)
C26 Ru1 C29 C28 -65.42(15)
C25 Ru1 C29 C28 -103.30(16)
C27 Ru1 C29 C28 -27.78(14)
P1 Ru1 C29 C28 -136.80(16)
O1 Ru1 C29 C24 -85.45(15)
O2 Ru1 C29 C24 -174.02(13)
C26 Ru1 C29 C24 69.43(15)
C25 Ru1 C29 C24 31.55(14)
C27 Ru1 C29 C24 107.07(16)
C28 Ru1 C29 C24 134.9(2)
P1 Ru1 C29 C24 -1.9(3)
C26 C27 C31 C33 -40.2(3)
C28 C27 C31 C33 144.2(2)
Ru1 C27 C31 C33 51.2(3)
C26 C27 C31 C32 83.8(3)
C28 C27 C31 C32 -91.8(3)
Ru1 C27 C31 C32 175.1(2)

loop_
_publcif_info_datablock.id
_publcif_info_datablock.publ_exptl
_publcif_info_datablock.publ_geom
_publcif_info_datablock.structure
{602ddd31-4ffa-4d1e-be91-1e2d5ded0182} y y y

loop_
_publcif_info_exptl_table_extra_item
sin_theta_over_lambda_max

loop_
_publcif_info_tables.block_id
_publcif_info_tables.reference_item
{602ddd31-4ffa-4d1e-be91-1e2d5ded0182} '_publcif_info_datablock.publ_exptl'
